data_4078435
loop_
_publ_author_name
'Fuertes, Sara'
'Woodall, Christopher H.'
'Raithby, Paul R.'
'Sicilia, Violeta'

_publ_section_title
;
 Heteropolynuclear Pt(II)--M(I) Clusters with a C&#x2227;N&#x2227;C
 Biscyclometalated Ligand
;
_journal_issue 11
_journal_name_full Organometallics
_journal_page_first 4228
_journal_paper_doi 10.1021/om300170j
_journal_volume 31
_journal_year 2012
_chemical_formula_moiety 'C52 H46 Ag N6 O4 Pt2, B F4'
_chemical_formula_sum 'C52 H46 Ag B F4 N6 O4 Pt2'
_chemical_formula_weight 1403.81
_chemical_name_systematic
;
 ?
;
_space_group_IT_number 29
_space_group_name_Hall 'P -2a -2ab'
_symmetry_cell_setting orthorhombic
_symmetry_space_group_name_Hall 'P -2a -2ab'
_symmetry_space_group_name_H-M 'P b 21 a'
_atom_sites_solution_hydrogens geom
_atom_sites_solution_primary direct
_atom_sites_solution_secondary difmap
_audit_creation_method SHELXL-97
_cell_angle_alpha 90.000
_cell_angle_beta 90.000
_cell_angle_gamma 90.000
_cell_formula_units_Z 8
_cell_length_a 17.161(5)
_cell_length_b 18.165(5)
_cell_length_c 30.518(5)
_cell_measurement_reflns_used 16761
_cell_measurement_temperature 150(2)
_cell_measurement_theta_max 29.6296
_cell_measurement_theta_min 2.8815
_cell_volume 9513(4)
_computing_cell_refinement
;
'Mon Sep 19 09:33:49 2011'
;
_computing_data_collection
;
'Mon Sep 19 09:33:49 2011'
;
_computing_data_reduction
;
'Mon Sep 19 09:33:49 2011'
;
_computing_structure_refinement 'SHELXL-97 (Sheldrick, 1997)'
_computing_structure_solution 'SHELXS-97 (Sheldrick, 1990)'
_diffrn_ambient_temperature 150(2)
_diffrn_detector_area_resol_mean 10.3795
_diffrn_measured_fraction_theta_full 0.997
_diffrn_measured_fraction_theta_max 0.938
_diffrn_measurement_device_type 'Xcalibur, Atlas, Gemini ultra'
_diffrn_measurement_method '\w scans'
_diffrn_radiation_monochromator graphite
_diffrn_radiation_source 'fine-focus sealed tube'
_diffrn_radiation_type MoK\a
_diffrn_radiation_wavelength 0.71073
_diffrn_reflns_av_R_equivalents 0.0885
_diffrn_reflns_av_sigmaI/netI 0.0932
_diffrn_reflns_limit_h_max 23
_diffrn_reflns_limit_h_min -23
_diffrn_reflns_limit_k_max 24
_diffrn_reflns_limit_k_min -24
_diffrn_reflns_limit_l_max 40
_diffrn_reflns_limit_l_min -42
_diffrn_reflns_number 126097
_diffrn_reflns_theta_full 25.00
_diffrn_reflns_theta_max 29.66
_diffrn_reflns_theta_min 2.92
_exptl_absorpt_coefficient_mu 6.345
_exptl_absorpt_correction_T_max 1.00000
_exptl_absorpt_correction_T_min 0.77857
_exptl_absorpt_correction_type multi-scan
_exptl_absorpt_process_details
;
CrysAlisPro, Oxford Diffraction Ltd.,
Version 1.171.34.9 (release 08-12-2009 CrysAlis171 .NET)
(compiled Dec  8 2009,17:31:18)
Analytical numeric absorption correction using a multifaceted crystal
                        model based on expressions derived by R.C. Clark & J.S.
(Clark, R. C. & Reid, J. S. (1995). Acta Cryst. A51, 887-897)
;
_exptl_crystal_colour red
_exptl_crystal_density_diffrn 1.960
_exptl_crystal_density_method 'not measured'
_exptl_crystal_description slab
_exptl_crystal_F_000 5408
_exptl_crystal_size_max 0.14
_exptl_crystal_size_mid 0.07
_exptl_crystal_size_min 0.05
_refine_diff_density_max 2.727
_refine_diff_density_min -2.441
_refine_diff_density_rms 0.185
_refine_ls_abs_structure_details 'Flack H D (1983), Acta Cryst. A39, 876-881'
_refine_ls_abs_structure_Flack -0.019(7)
_refine_ls_extinction_method none
_refine_ls_goodness_of_fit_ref 1.009
_refine_ls_hydrogen_treatment constr
_refine_ls_matrix_type full
_refine_ls_number_parameters 1251
_refine_ls_number_reflns 23866
_refine_ls_number_restraints 27
_refine_ls_restrained_S_all 1.009
_refine_ls_R_factor_all 0.1256
_refine_ls_R_factor_gt 0.0545
_refine_ls_shift/su_max 0.002
_refine_ls_shift/su_mean 0.000
_refine_ls_structure_factor_coef Fsqd
_refine_ls_weighting_details 'calc w=1/[\s^2^(Fo^2^)+(0.0364P)^2^+17.8654P] where P=(Fo^2^+2Fc^2^)/3'
_refine_ls_weighting_scheme calc
_refine_ls_wR_factor_gt 0.0931
_refine_ls_wR_factor_ref 0.1140
_reflns_number_gt 14112
_reflns_number_total 23866
_reflns_threshold_expression >2sigma(I)
_cod_data_source_file om300170j_si_001.cif
_cod_data_source_block compound4
_cod_database_code 4078435

loop_
_symmetry_equiv_pos_as_xyz
'x, y, z'
'-x, y+1/2, -z'
'x+1/2, y, -z'
'-x+1/2, y+1/2, z'

loop_
_atom_site_label
_atom_site_type_symbol
_atom_site_fract_x
_atom_site_fract_y
_atom_site_fract_z
_atom_site_U_iso_or_equiv
_atom_site_adp_type
_atom_site_occupancy
_atom_site_symmetry_multiplicity
_atom_site_calc_flag
_atom_site_refinement_flags
C2 C 0.1118(6) 0.8200(6) 0.9401(4) 0.038(3) Uani 1 1 d .
C3 C 0.1504(6) 0.8556(7) 0.9735(4) 0.043(3) Uani 1 1 d .
H3 H 0.1799 0.8990 0.9682 0.052 Uiso 1 1 calc R
C4 C 0.1445(6) 0.8256(7) 1.0157(4) 0.039(3) Uani 1 1 d .
C5 C 0.1020(6) 0.7630(7) 1.0238(4) 0.039(3) Uani 1 1 d .
H5 H 0.0990 0.7433 1.0525 0.046 Uiso 1 1 calc R
C6 C 0.0635(6) 0.7289(6) 0.9895(3) 0.032(3) Uani 1 1 d .
C7 C 0.1856(7) 0.8651(8) 1.0520(4) 0.047(3) Uani 1 1 d .
C8 C 0.2074(9) 0.8657(9) 1.1294(5) 0.076(5) Uani 1 1 d .
H8A H 0.2581 0.8888 1.1223 0.091 Uiso 1 1 calc R
H8B H 0.2161 0.8289 1.1529 0.091 Uiso 1 1 calc R
C9 C 0.1512(9) 0.9236(10) 1.1452(5) 0.087(6) Uani 1 1 d .
H9A H 0.1719 0.9470 1.1717 0.130 Uiso 1 1 calc R
H9B H 0.1008 0.9007 1.1518 0.130 Uiso 1 1 calc R
H9C H 0.1442 0.9609 1.1223 0.130 Uiso 1 1 calc R
C11 C -0.0167(6) 0.6386(6) 0.9500(3) 0.031(2) Uani 1 1 d .
C12 C 0.0158(6) 0.6634(6) 0.9902(3) 0.031(2) Uani 1 1 d .
C13 C -0.0032(7) 0.6244(6) 1.0287(4) 0.040(3) Uani 1 1 d .
H13 H 0.0190 0.6403 1.0556 0.048 Uiso 1 1 calc R
C14 C -0.0511(7) 0.5660(6) 1.0294(4) 0.041(3) Uani 1 1 d .
H14 H -0.0624 0.5406 1.0558 0.050 Uiso 1 1 calc R
C15 C -0.0835(7) 0.5441(7) 0.9895(4) 0.043(3) Uani 1 1 d .
H15 H -0.1185 0.5036 0.9892 0.052 Uiso 1 1 calc R
C16 C -0.0668(6) 0.5791(6) 0.9501(4) 0.036(3) Uani 1 1 d .
H16 H -0.0895 0.5624 0.9235 0.043 Uiso 1 1 calc R
C21 C 0.0687(6) 0.7922(6) 0.8644(4) 0.036(3) Uani 1 1 d .
C22 C 0.0597(6) 0.8161(7) 0.8217(4) 0.045(3) Uani 1 1 d .
H22 H 0.0370 0.7835 0.8010 0.054 Uiso 1 1 calc R
C23 C 0.0823(6) 0.8854(7) 0.8075(4) 0.044(3) Uani 1 1 d .
H23 H 0.0744 0.8996 0.7779 0.053 Uiso 1 1 calc R
C24 C 0.1152(7) 0.9319(7) 0.8359(4) 0.051(3) Uani 1 1 d .
H24 H 0.1308 0.9791 0.8257 0.061 Uiso 1 1 calc R
C25 C 0.1275(6) 0.9141(6) 0.8798(4) 0.041(3) Uani 1 1 d .
H25 H 0.1504 0.9483 0.8995 0.050 Uiso 1 1 calc R
C26 C 0.1044(6) 0.8426(6) 0.8939(4) 0.037(3) Uani 1 1 d .
C27 C -0.0924(6) 0.6719(7) 0.8276(3) 0.036(3) Uani 1 1 d .
C28 C -0.1201(6) 0.6274(7) 0.7935(4) 0.042(3) Uani 1 1 d .
H28 H -0.1650 0.6435 0.7780 0.050 Uiso 1 1 calc R
C29 C -0.0258(7) 0.5420(7) 0.8037(4) 0.047(3) Uani 1 1 d .
C30 C 0.0017(6) 0.5823(6) 0.8379(4) 0.037(3) Uani 1 1 d .
H30 H 0.0451 0.5639 0.8539 0.045 Uiso 1 1 calc R
C31 C -0.1304(7) 0.7418(7) 0.8386(4) 0.048(3) Uani 1 1 d .
H31A H -0.1024 0.7824 0.8244 0.072 Uiso 1 1 calc R
H31B H -0.1297 0.7489 0.8704 0.072 Uiso 1 1 calc R
H31C H -0.1844 0.7410 0.8282 0.072 Uiso 1 1 calc R
C32 C 0.0150(7) 0.4723(7) 0.7897(4) 0.060(4) Uani 1 1 d .
H32A H 0.0534 0.4839 0.7669 0.090 Uiso 1 1 calc R
H32B H -0.0233 0.4374 0.7780 0.090 Uiso 1 1 calc R
H32C H 0.0415 0.4503 0.8149 0.090 Uiso 1 1 calc R
C42 C 0.3098(5) 0.7191(7) 0.9924(4) 0.037(3) Uani 1 1 d .
C43 C 0.2887(5) 0.6966(6) 1.0336(4) 0.039(3) Uani 1 1 d .
H43 H 0.3061 0.7230 1.0587 0.047 Uiso 1 1 calc R
C44 C 0.2417(6) 0.6351(7) 1.0385(4) 0.041(3) Uani 1 1 d .
C45 C 0.2189(6) 0.5960(6) 1.0029(4) 0.039(3) Uani 1 1 d .
H45 H 0.1875 0.5532 1.0061 0.047 Uiso 1 1 calc R
C46 C 0.2423(6) 0.6195(6) 0.9615(3) 0.031(2) Uani 1 1 d .
C47 C 0.2237(7) 0.6090(8) 1.0850(4) 0.047(3) Uani 1 1 d .
C48 C 0.1469(8) 0.5333(8) 1.1297(4) 0.060(4) Uani 1 1 d .
H48A H 0.1938 0.5091 1.1419 0.072 Uiso 1 1 calc R
H48B H 0.1314 0.5736 1.1498 0.072 Uiso 1 1 calc R
C49 C 0.0846(10) 0.4806(10) 1.1261(5) 0.095(6) Uani 1 1 d .
H49A H 0.0734 0.4598 1.1551 0.142 Uiso 1 1 calc R
H49B H 0.1001 0.4411 1.1060 0.142 Uiso 1 1 calc R
H49C H 0.0379 0.5051 1.1148 0.142 Uiso 1 1 calc R
C51 C 0.2577(5) 0.6219(6) 0.8809(4) 0.034(3) Uani 1 1 d .
C52 C 0.2270(6) 0.5831(6) 0.9183(4) 0.038(3) Uani 1 1 d .
C53 C 0.1906(6) 0.5162(6) 0.9148(4) 0.041(3) Uani 1 1 d .
H53 H 0.1718 0.4920 0.9402 0.049 Uiso 1 1 calc R
C54 C 0.1814(7) 0.4840(8) 0.8739(4) 0.049(3) Uani 1 1 d .
H54 H 0.1565 0.4375 0.8713 0.059 Uiso 1 1 calc R
C55 C 0.2084(6) 0.5194(8) 0.8373(4) 0.052(4) Uani 1 1 d .
H55 H 0.2009 0.4978 0.8093 0.063 Uiso 1 1 calc R
C56 C 0.2467(6) 0.5866(6) 0.8408(4) 0.042(3) Uani 1 1 d .
H56 H 0.2661 0.6092 0.8149 0.050 Uiso 1 1 calc R
C61 C 0.3769(6) 0.7913(6) 0.9360(4) 0.037(3) Uani 1 1 d .
C62 C 0.4276(6) 0.8467(6) 0.9242(4) 0.040(3) Uani 1 1 d .
H62 H 0.4417 0.8524 0.8943 0.047 Uiso 1 1 calc R
C63 C 0.4578(7) 0.8936(6) 0.9549(4) 0.046(3) Uani 1 1 d .
H63 H 0.4921 0.9316 0.9456 0.056 Uiso 1 1 calc R
C64 C 0.4404(7) 0.8879(7) 0.9984(5) 0.051(3) Uani 1 1 d .
H64 H 0.4618 0.9216 1.0190 0.062 Uiso 1 1 calc R
C65 C 0.3895(7) 0.8303(6) 1.0124(4) 0.044(3) Uani 1 1 d .
H65 H 0.3768 0.8247 1.0426 0.053 Uiso 1 1 calc R
C66 C 0.3591(6) 0.7830(6) 0.9814(4) 0.038(3) Uani 1 1 d .
C67 C 0.4252(6) 0.7342(7) 0.8228(4) 0.041(3) Uani 1 1 d .
C68 C 0.4436(7) 0.7652(7) 0.7820(4) 0.052(3) Uani 1 1 d .
H68 H 0.4927 0.7523 0.7699 0.063 Uiso 1 1 calc R
C69 C 0.3326(6) 0.8265(6) 0.7765(3) 0.037(3) Uani 1 1 d .
C70 C 0.3109(7) 0.7995(6) 0.8173(3) 0.037(3) Uani 1 1 d .
H70 H 0.2628 0.8149 0.8297 0.044 Uiso 1 1 calc R
C71 C 0.4735(7) 0.6811(8) 0.8474(4) 0.064(4) Uani 1 1 d .
H71A H 0.4450 0.6347 0.8506 0.096 Uiso 1 1 calc R
H71B H 0.4853 0.7012 0.8764 0.096 Uiso 1 1 calc R
H71C H 0.5221 0.6722 0.8315 0.096 Uiso 1 1 calc R
C72 C 0.2790(8) 0.8753(8) 0.7507(4) 0.061(4) Uani 1 1 d .
H72A H 0.2535 0.8465 0.7277 0.091 Uiso 1 1 calc R
H72B H 0.3091 0.9153 0.7373 0.091 Uiso 1 1 calc R
H72C H 0.2394 0.8961 0.7702 0.091 Uiso 1 1 calc R
C82 C 0.5991(7) 0.8370(8) 0.5542(4) 0.050(3) Uani 1 1 d .
C83 C 0.6334(7) 0.8650(7) 0.5153(5) 0.054(3) Uani 1 1 d .
H83 H 0.6663 0.9071 0.5161 0.064 Uiso 1 1 calc R
C84 C 0.6176(8) 0.8294(8) 0.4759(4) 0.058(4) Uani 1 1 d D
C85 C 0.5687(8) 0.7686(9) 0.4755(5) 0.070(4) Uani 1 1 d .
H85 H 0.5563 0.7463 0.4482 0.084 Uiso 1 1 calc R
C86 C 0.5381(7) 0.7401(8) 0.5126(4) 0.050(3) Uani 1 1 d .
C87 C 0.6576(10) 0.8613(9) 0.4343(5) 0.069(5) Uani 1 1 d D
C88 C 0.6531(11) 0.8624(10) 0.3561(5) 0.093(6) Uani 1 1 d D
H88A H 0.7082 0.8774 0.3592 0.112 Uiso 1 1 calc R
H88B H 0.6505 0.8238 0.3332 0.112 Uiso 1 1 calc R
C89 C 0.6107(14) 0.9207(11) 0.3432(6) 0.132(9) Uani 1 1 d D
H89A H 0.6317 0.9400 0.3156 0.198 Uiso 1 1 calc R
H89B H 0.6130 0.9591 0.3657 0.198 Uiso 1 1 calc R
H89C H 0.5564 0.9056 0.3388 0.198 Uiso 1 1 calc R
C91 C 0.4656(8) 0.6632(8) 0.5622(5) 0.068(2) Uani 1 1 d U
C92 C 0.4894(8) 0.6771(8) 0.5188(5) 0.068(2) Uani 1 1 d U
C93 C 0.4649(8) 0.6320(8) 0.4828(5) 0.068(2) Uani 1 1 d U
H93 H 0.4812 0.6425 0.4537 0.082 Uiso 1 1 calc R
C94 C 0.4180(9) 0.5741(9) 0.4916(6) 0.069(2) Uani 1 1 d U
H94 H 0.4025 0.5429 0.4682 0.082 Uiso 1 1 calc R
C95 C 0.3934(9) 0.5596(8) 0.5308(5) 0.069(2) Uani 1 1 d U
H95 H 0.3597 0.5189 0.5357 0.083 Uiso 1 1 calc R
C96 C 0.4164(8) 0.6036(7) 0.5656(5) 0.065(4) Uani 1 1 d .
H96 H 0.3967 0.5918 0.5939 0.078 Uiso 1 1 calc R
C101 C 0.5641(7) 0.8316(7) 0.6311(5) 0.050(3) Uani 1 1 d .
C102 C 0.5597(7) 0.8627(7) 0.6724(4) 0.049(3) Uani 1 1 d .
H102 H 0.5353 0.8359 0.6953 0.058 Uiso 1 1 calc R
C103 C 0.5904(8) 0.9328(9) 0.6812(5) 0.072(4) Uani 1 1 d .
H103 H 0.5862 0.9546 0.7095 0.086 Uiso 1 1 calc R
C104 C 0.6277(9) 0.9695(9) 0.6463(6) 0.077(5) Uani 1 1 d .
H104 H 0.6496 1.0167 0.6514 0.093 Uiso 1 1 calc R
C105 C 0.6337(8) 0.9399(8) 0.6056(5) 0.061(4) Uani 1 1 d .
H105 H 0.6591 0.9660 0.5827 0.073 Uiso 1 1 calc R
C106 C 0.6026(6) 0.8719(7) 0.5981(4) 0.045(3) Uani 1 1 d .
C107 C 0.3884(8) 0.7019(9) 0.6717(4) 0.055(3) Uani 1 1 d .
C108 C 0.3573(9) 0.6596(11) 0.7047(5) 0.082(5) Uani 1 1 d .
H108 H 0.3052 0.6697 0.7134 0.098 Uiso 1 1 calc R
C109 C 0.4631(11) 0.5929(9) 0.7111(5) 0.077(5) Uani 1 1 d .
C110 C 0.4989(8) 0.6324(7) 0.6769(5) 0.063(4) Uani 1 1 d .
H110 H 0.5503 0.6206 0.6677 0.075 Uiso 1 1 calc R
C111 C 0.3488(10) 0.7639(11) 0.6518(6) 0.100(4) Uani 1 1 d .
H11D H 0.3608 0.7654 0.6204 0.150 Uiso 1 1 calc R
H11E H 0.3664 0.8096 0.6657 0.150 Uiso 1 1 calc R
H11F H 0.2924 0.7586 0.6559 0.150 Uiso 1 1 calc R
C112 C 0.5113(10) 0.5394(10) 0.7368(6) 0.100(4) Uani 1 1 d .
H11A H 0.5254 0.4976 0.7181 0.150 Uiso 1 1 calc R
H11B H 0.4813 0.5217 0.7620 0.150 Uiso 1 1 calc R
H11C H 0.5588 0.5638 0.7472 0.150 Uiso 1 1 calc R
C122 C 0.7956(6) 0.7442(7) 0.5111(3) 0.033(2) Uani 1 1 d .
C123 C 0.7713(7) 0.7182(8) 0.4715(4) 0.056(4) Uani 1 1 d .
H123 H 0.7863 0.7427 0.4453 0.067 Uiso 1 1 calc R
C124 C 0.7240(8) 0.6554(8) 0.4695(4) 0.058(4) Uani 1 1 d D
C125 C 0.7031(8) 0.6199(7) 0.5077(4) 0.051(3) Uani 1 1 d .
H125 H 0.6708 0.5774 0.5067 0.062 Uiso 1 1 calc R
C126 C 0.7295(6) 0.6466(7) 0.5473(4) 0.042(3) Uani 1 1 d .
C127 C 0.7005(11) 0.6281(10) 0.4230(5) 0.079(5) Uani 1 1 d D
C128 C 0.607(2) 0.4847(15) 0.3771(8) 0.206(16) Uani 1 1 d D
H12A H 0.5847 0.4745 0.3482 0.309 Uiso 1 1 calc R
H12B H 0.5663 0.4815 0.3994 0.309 Uiso 1 1 calc R
H12C H 0.6480 0.4486 0.3835 0.309 Uiso 1 1 calc R
C129 C 0.6380(18) 0.5527(15) 0.3773(7) 0.173(13) Uani 1 1 d D
H12D H 0.6010 0.5879 0.3638 0.208 Uiso 1 1 calc R
H12E H 0.6867 0.5533 0.3600 0.208 Uiso 1 1 calc R
C131 C 0.7483(6) 0.6543(6) 0.6256(3) 0.037(3) Uani 1 1 d .
C132 C 0.7162(6) 0.6147(7) 0.5912(4) 0.044(3) Uani 1 1 d .
C133 C 0.6781(8) 0.5482(7) 0.5961(5) 0.061(4) Uani 1 1 d .
H133 H 0.6581 0.5226 0.5713 0.073 Uiso 1 1 calc R
C134 C 0.6698(9) 0.5201(8) 0.6377(6) 0.077(5) Uani 1 1 d .
H134 H 0.6430 0.4749 0.6418 0.092 Uiso 1 1 calc R
C135 C 0.6998(8) 0.5563(9) 0.6735(5) 0.073(5) Uani 1 1 d .
H135 H 0.6946 0.5357 0.7019 0.088 Uiso 1 1 calc R
C136 C 0.7385(7) 0.6241(7) 0.6677(4) 0.052(3) Uani 1 1 d .
H136 H 0.7581 0.6497 0.6925 0.062 Uiso 1 1 calc R
C141 C 0.8664(6) 0.8186(6) 0.5653(4) 0.037(3) Uani 1 1 d .
C142 C 0.9183(7) 0.8750(7) 0.5742(4) 0.047(3) Uani 1 1 d .
H142 H 0.9351 0.8825 0.6035 0.056 Uiso 1 1 calc R
C143 C 0.9471(7) 0.9218(7) 0.5411(5) 0.056(4) Uani 1 1 d .
H143 H 0.9816 0.9608 0.5483 0.067 Uiso 1 1 calc R
C144 C 0.9254(8) 0.9109(8) 0.4990(5) 0.055(4) Uani 1 1 d .
H144 H 0.9449 0.9426 0.4769 0.066 Uiso 1 1 calc R
C145 C 0.8747(7) 0.8538(7) 0.4876(4) 0.051(3) Uani 1 1 d .
H145 H 0.8599 0.8462 0.4580 0.061 Uiso 1 1 calc R
C146 C 0.8468(6) 0.8086(6) 0.5206(4) 0.040(3) Uani 1 1 d .
C147 C 0.9229(7) 0.7604(8) 0.6786(4) 0.050(3) Uani 1 1 d .
C148 C 0.9487(7) 0.7881(9) 0.7169(4) 0.062(4) Uani 1 1 d .
H148 H 0.9980 0.7720 0.7273 0.074 Uiso 1 1 calc R
C149 C 0.8398(8) 0.8582(7) 0.7255(4) 0.055(3) Uani 1 1 d .
C150 C 0.8128(7) 0.8323(6) 0.6858(3) 0.039(3) Uani 1 1 d .
H150 H 0.7646 0.8498 0.6746 0.047 Uiso 1 1 calc R
C151 C 0.9661(8) 0.7037(10) 0.6538(4) 0.079(5) Uani 1 1 d .
H15D H 0.9716 0.7194 0.6232 0.119 Uiso 1 1 calc R
H15E H 0.9376 0.6570 0.6550 0.119 Uiso 1 1 calc R
H15F H 1.0179 0.6971 0.6668 0.119 Uiso 1 1 calc R
C152 C 0.7894(8) 0.9077(7) 0.7536(4) 0.059(4) Uani 1 1 d .
H15A H 0.8194 0.9512 0.7623 0.088 Uiso 1 1 calc R
H15B H 0.7729 0.8808 0.7798 0.088 Uiso 1 1 calc R
H15C H 0.7435 0.9230 0.7369 0.088 Uiso 1 1 calc R
B1 B 0.1429(8) 0.6673(10) 0.7436(5) 0.049(4) Uani 1 1 d .
B2 B 0.6627(10) 0.7146(12) 0.7640(5) 0.071(5) Uani 1 1 d .
N1 N 0.0705(4) 0.7583(5) 0.9487(3) 0.030(2) Uani 1 1 d .
N2 N -0.0293(5) 0.6466(5) 0.8501(3) 0.035(2) Uani 1 1 d .
N3 N -0.0882(6) 0.5648(6) 0.7815(3) 0.050(3) Uani 1 1 d .
N4 N 0.2854(5) 0.6812(5) 0.9575(3) 0.034(2) Uani 1 1 d .
N5 N 0.3560(5) 0.7521(5) 0.8399(3) 0.034(2) Uani 1 1 d .
N6 N 0.4010(6) 0.8093(6) 0.7593(3) 0.049(3) Uani 1 1 d .
N7 N 0.5531(6) 0.7764(6) 0.5530(4) 0.057(2) Uani 1 1 d .
N8 N 0.4588(6) 0.6875(6) 0.6575(3) 0.057(2) Uani 1 1 d .
N9 N 0.3936(9) 0.6069(9) 0.7250(5) 0.084(4) Uani 1 1 d .
N10 N 0.7738(5) 0.7079(6) 0.5485(3) 0.037(2) Uani 1 1 d .
N11 N 0.8542(5) 0.7824(5) 0.6627(3) 0.037(2) Uani 1 1 d .
N12 N 0.9097(7) 0.8367(7) 0.7413(3) 0.064(3) Uani 1 1 d .
O1 O 0.2216(5) 0.9207(6) 1.0482(3) 0.065(3) Uani 1 1 d .
O2 O 0.1756(5) 0.8283(5) 1.0897(3) 0.055(2) Uani 1 1 d .
O3 O 0.2628(6) 0.6272(6) 1.1153(3) 0.079(3) Uani 1 1 d .
O4 O 0.1642(4) 0.5631(5) 1.0865(3) 0.043(2) Uani 1 1 d .
O5 O 0.7055(9) 0.9064(9) 0.4374(4) 0.122(4) Uani 1 1 d .
O6 O 0.6247(8) 0.8306(7) 0.3992(4) 0.095(4) Uani 1 1 d .
O7 O 0.7318(9) 0.6550(8) 0.3906(4) 0.122(4) Uani 1 1 d .
O8 O 0.6547(8) 0.5752(7) 0.4233(4) 0.107(5) Uani 1 1 d .
F1 F 0.0703(6) 0.6652(5) 0.7615(4) 0.114(4) Uani 1 1 d .
F2 F 0.1389(5) 0.7090(7) 0.7068(3) 0.108(4) Uani 1 1 d .
F3 F 0.1919(6) 0.7020(5) 0.7713(3) 0.098(3) Uani 1 1 d .
F4 F 0.1692(5) 0.5997(5) 0.7335(3) 0.096(3) Uani 1 1 d .
F5 F 0.6358(6) 0.7517(10) 0.7987(3) 0.150(6) Uani 1 1 d .
F6 F 0.6176(4) 0.7226(5) 0.7282(2) 0.088(3) Uani 1 1 d .
F7 F 0.7385(4) 0.7370(5) 0.7557(2) 0.079(2) Uani 1 1 d .
F8 F 0.6627(7) 0.6421(8) 0.7745(4) 0.152(6) Uani 1 1 d .
Ag1 Ag 0.16321(4) 0.70172(9) 0.85817(3) 0.0398(2) Uani 1 1 d .
Ag2 Ag 0.65708(5) 0.74182(10) 0.64386(3) 0.0444(2) Uani 1 1 d .
Pt1 Pt 0.01966(2) 0.70509(7) 0.899875(14) 0.03136(10) Uani 1 1 d .
Pt2 Pt 0.31914(3) 0.71398(7) 0.898952(14) 0.03303(11) Uani 1 1 d .
Pt3 Pt 0.50924(3) 0.73733(8) 0.604589(16) 0.04695(14) Uani 1 1 d .
Pt4 Pt 0.81168(3) 0.74456(7) 0.604723(14) 0.03432(11) Uani 1 1 d .

loop_
_atom_site_aniso_label
_atom_site_aniso_U_11
_atom_site_aniso_U_22
_atom_site_aniso_U_33
_atom_site_aniso_U_23
_atom_site_aniso_U_13
_atom_site_aniso_U_12
C2 0.021(5) 0.019(6) 0.073(9) -0.006(6) 0.002(5) 0.003(4)
C3 0.039(7) 0.043(7) 0.047(7) -0.011(6) -0.009(6) 0.004(6)
C4 0.033(6) 0.042(7) 0.041(7) -0.011(6) -0.007(5) 0.007(5)
C5 0.042(6) 0.041(7) 0.033(6) -0.001(5) -0.003(5) 0.015(6)
C6 0.036(5) 0.035(7) 0.026(6) -0.008(5) 0.003(4) 0.012(5)
C7 0.049(8) 0.042(8) 0.050(8) -0.011(6) -0.008(6) 0.017(6)
C8 0.082(10) 0.077(11) 0.068(10) -0.026(8) -0.036(9) 0.043(9)
C9 0.077(11) 0.122(15) 0.061(10) -0.033(10) -0.031(8) 0.061(10)
C11 0.033(6) 0.030(6) 0.031(6) 0.000(5) 0.001(5) 0.009(5)
C12 0.026(5) 0.032(6) 0.034(6) 0.003(5) 0.007(5) 0.015(5)
C13 0.052(7) 0.027(6) 0.039(7) 0.003(5) 0.004(5) 0.006(5)
C14 0.052(7) 0.026(6) 0.046(8) 0.008(6) 0.008(6) 0.008(6)
C15 0.040(7) 0.027(7) 0.062(9) -0.001(6) 0.004(6) 0.001(5)
C16 0.032(6) 0.022(6) 0.053(8) 0.002(5) 0.011(5) 0.003(5)
C21 0.038(6) 0.035(7) 0.034(7) 0.000(5) -0.007(5) -0.006(5)
C22 0.034(6) 0.051(8) 0.050(8) 0.012(6) -0.005(6) 0.016(6)
C23 0.045(7) 0.044(8) 0.043(7) 0.009(6) -0.009(6) 0.012(6)
C24 0.062(8) 0.041(7) 0.049(8) 0.013(6) 0.016(6) -0.003(6)
C25 0.034(6) 0.039(7) 0.051(8) 0.000(6) -0.001(5) -0.003(5)
C26 0.036(6) 0.021(6) 0.055(8) 0.009(6) 0.007(6) 0.001(4)
C27 0.029(6) 0.051(7) 0.028(6) 0.013(5) 0.004(5) 0.006(5)
C28 0.032(6) 0.048(8) 0.046(8) -0.006(6) -0.014(5) -0.001(5)
C29 0.049(7) 0.046(8) 0.045(7) -0.019(6) -0.001(6) -0.005(6)
C30 0.035(6) 0.029(6) 0.048(7) -0.012(5) -0.009(5) 0.000(5)
C31 0.057(7) 0.039(7) 0.048(7) 0.017(6) 0.019(6) 0.015(7)
C32 0.062(8) 0.047(8) 0.071(9) -0.022(7) -0.014(7) -0.003(6)
C42 0.016(5) 0.053(8) 0.043(7) 0.000(6) -0.001(4) -0.003(5)
C43 0.027(5) 0.046(7) 0.044(7) -0.014(6) 0.007(5) 0.009(5)
C44 0.027(6) 0.047(8) 0.049(8) 0.000(6) 0.013(5) 0.001(5)
C45 0.028(6) 0.037(7) 0.052(8) 0.002(6) 0.004(5) -0.002(5)
C46 0.024(5) 0.031(6) 0.038(7) 0.004(5) 0.001(5) 0.006(5)
C47 0.040(7) 0.063(9) 0.038(7) -0.010(6) -0.014(6) 0.012(6)
C48 0.059(9) 0.076(10) 0.044(8) 0.018(7) 0.016(7) -0.005(8)
C49 0.107(14) 0.123(16) 0.055(10) 0.040(10) -0.005(9) -0.040(12)
C51 0.015(5) 0.023(6) 0.065(8) -0.007(5) -0.005(5) 0.004(4)
C52 0.024(6) 0.032(7) 0.058(8) -0.006(6) 0.005(5) -0.003(5)
C53 0.043(7) 0.037(7) 0.043(7) 0.001(5) -0.003(5) 0.001(5)
C54 0.043(7) 0.052(8) 0.054(8) -0.014(7) 0.000(6) -0.002(6)
C55 0.034(7) 0.066(9) 0.057(9) -0.034(7) -0.001(6) 0.004(6)
C56 0.029(6) 0.039(7) 0.057(8) 0.003(6) 0.008(5) -0.004(5)
C61 0.039(6) 0.027(6) 0.046(7) -0.005(5) -0.021(5) 0.015(5)
C62 0.034(6) 0.035(7) 0.050(7) -0.005(6) -0.009(5) -0.005(5)
C63 0.044(7) 0.029(7) 0.066(9) -0.002(6) 0.011(6) -0.002(5)
C64 0.046(7) 0.042(8) 0.067(9) -0.018(7) -0.016(7) 0.005(6)
C65 0.044(7) 0.037(7) 0.050(8) -0.011(6) -0.001(6) -0.002(6)
C66 0.036(6) 0.039(7) 0.039(7) -0.006(5) -0.004(5) 0.013(5)
C67 0.035(6) 0.052(8) 0.036(6) -0.004(6) 0.006(5) 0.005(6)
C68 0.046(7) 0.065(10) 0.046(8) 0.002(7) 0.009(6) 0.008(7)
C69 0.047(7) 0.033(6) 0.032(6) -0.003(5) -0.005(5) 0.012(5)
C70 0.055(7) 0.030(6) 0.025(6) -0.003(5) 0.001(5) -0.008(5)
C71 0.047(7) 0.085(11) 0.061(9) 0.034(8) 0.011(6) 0.020(8)
C72 0.085(10) 0.065(10) 0.032(7) -0.002(6) 0.008(7) 0.008(8)
C82 0.036(7) 0.073(10) 0.040(8) 0.016(7) -0.003(6) 0.028(7)
C83 0.043(7) 0.044(8) 0.073(10) 0.008(7) -0.009(7) 0.013(6)
C84 0.062(9) 0.063(10) 0.048(9) 0.012(7) 0.025(7) 0.029(8)
C85 0.060(9) 0.085(13) 0.066(10) -0.007(9) 0.006(8) 0.001(9)
C86 0.058(7) 0.042(8) 0.051(8) 0.008(7) 0.003(6) 0.034(7)
C87 0.093(12) 0.062(11) 0.053(10) -0.007(8) -0.010(9) 0.045(9)
C88 0.125(15) 0.095(14) 0.061(11) 0.002(10) 0.040(11) 0.030(12)
C89 0.20(2) 0.117(17) 0.076(14) 0.037(12) 0.049(14) 0.065(17)
C91 0.071(5) 0.049(4) 0.083(5) 0.000(4) -0.035(4) 0.010(3)
C92 0.072(5) 0.049(4) 0.083(5) 0.000(4) -0.035(4) 0.010(3)
C93 0.072(5) 0.049(4) 0.083(5) -0.001(4) -0.035(4) 0.010(3)
C94 0.073(5) 0.049(4) 0.084(5) -0.001(4) -0.035(4) 0.009(3)
C95 0.073(5) 0.050(4) 0.084(5) -0.001(4) -0.035(4) 0.009(3)
C96 0.073(10) 0.042(8) 0.081(11) -0.007(8) -0.026(8) 0.006(7)
C101 0.041(7) 0.030(7) 0.080(10) -0.018(7) -0.014(7) -0.001(5)
C102 0.047(7) 0.048(8) 0.050(8) -0.004(6) -0.012(6) 0.002(6)
C103 0.067(10) 0.078(11) 0.071(11) -0.023(9) -0.010(8) 0.007(8)
C104 0.075(11) 0.055(10) 0.102(14) -0.012(10) -0.015(10) -0.014(8)
C105 0.067(9) 0.059(9) 0.056(10) 0.011(8) -0.001(7) 0.004(7)
C106 0.034(6) 0.048(8) 0.051(8) 0.002(6) -0.007(6) 0.000(6)
C107 0.064(8) 0.056(9) 0.046(8) -0.001(7) 0.005(6) 0.003(8)
C108 0.063(10) 0.115(16) 0.067(11) -0.018(10) -0.009(9) -0.006(10)
C109 0.083(12) 0.074(11) 0.075(12) 0.025(9) -0.024(10) -0.020(10)
C110 0.049(8) 0.042(8) 0.098(12) 0.015(8) -0.002(8) -0.007(7)
C111 0.094(9) 0.094(10) 0.113(10) 0.030(8) 0.024(8) 0.009(8)
C112 0.094(9) 0.094(10) 0.113(10) 0.030(8) 0.024(8) 0.009(8)
C122 0.050(6) 0.034(6) 0.016(5) 0.009(5) -0.002(4) 0.001(6)
C123 0.066(8) 0.066(10) 0.035(7) 0.009(6) 0.001(6) 0.029(8)
C124 0.073(9) 0.043(8) 0.058(9) -0.009(7) -0.032(7) 0.004(7)
C125 0.067(9) 0.041(8) 0.047(8) 0.000(6) -0.004(7) 0.007(7)
C126 0.034(6) 0.049(8) 0.043(7) -0.009(6) -0.005(5) 0.002(6)
C127 0.097(13) 0.084(13) 0.057(11) 0.004(9) -0.009(9) -0.016(11)
C128 0.33(4) 0.20(3) 0.086(18) -0.03(2) -0.04(2) -0.09(3)
C129 0.28(3) 0.18(3) 0.063(14) 0.015(16) -0.096(18) -0.08(3)
C131 0.043(6) 0.039(7) 0.030(6) 0.007(5) 0.005(5) -0.012(5)
C132 0.036(6) 0.040(7) 0.058(8) 0.008(6) 0.000(6) -0.004(5)
C133 0.069(9) 0.049(8) 0.064(9) 0.013(7) -0.012(8) -0.011(7)
C134 0.090(12) 0.038(8) 0.103(13) 0.008(9) -0.017(10) -0.029(8)
C135 0.067(9) 0.078(11) 0.075(11) 0.037(9) 0.003(8) -0.024(8)
C136 0.052(8) 0.049(8) 0.055(8) 0.018(7) -0.005(6) 0.002(6)
C141 0.029(6) 0.044(7) 0.040(7) -0.004(6) 0.002(5) -0.010(5)
C142 0.038(7) 0.053(8) 0.050(8) -0.004(6) 0.010(6) 0.004(6)
C143 0.037(7) 0.048(8) 0.082(11) 0.001(8) 0.020(7) -0.003(6)
C144 0.059(9) 0.054(9) 0.053(9) 0.009(7) 0.028(7) -0.004(7)
C145 0.051(8) 0.052(8) 0.050(8) 0.008(7) 0.019(6) 0.001(7)
C146 0.043(7) 0.042(7) 0.035(7) 0.016(5) 0.000(5) -0.003(6)
C147 0.042(6) 0.078(10) 0.031(6) -0.017(7) -0.007(5) 0.012(7)
C148 0.047(8) 0.101(12) 0.037(8) -0.013(8) -0.012(6) 0.007(8)
C149 0.070(9) 0.055(9) 0.039(7) 0.016(6) -0.003(7) -0.010(7)
C150 0.042(6) 0.050(8) 0.026(6) 0.007(5) 0.001(5) 0.000(6)
C151 0.057(8) 0.126(14) 0.055(9) -0.035(10) -0.021(7) 0.011(10)
C152 0.078(9) 0.059(9) 0.039(7) -0.010(6) 0.007(7) 0.003(7)
B1 0.038(8) 0.070(11) 0.039(9) 0.003(8) 0.002(7) 0.000(7)
B2 0.073(11) 0.110(17) 0.030(8) 0.016(10) -0.003(8) -0.015(11)
N1 0.026(4) 0.032(6) 0.034(5) -0.006(4) -0.008(4) 0.003(4)
N2 0.034(5) 0.035(5) 0.036(5) 0.001(4) -0.004(4) 0.003(4)
N3 0.047(6) 0.059(7) 0.044(6) -0.013(5) -0.004(5) -0.008(5)
N4 0.036(5) 0.027(5) 0.038(5) -0.002(4) -0.004(4) 0.007(4)
N5 0.035(4) 0.039(6) 0.029(4) -0.001(4) -0.009(4) -0.008(4)
N6 0.043(6) 0.060(7) 0.043(6) 0.005(5) 0.010(5) -0.001(5)
N7 0.047(4) 0.048(5) 0.074(5) -0.015(4) -0.020(4) 0.006(4)
N8 0.047(4) 0.048(5) 0.074(5) -0.015(4) -0.020(4) 0.006(4)
N9 0.063(9) 0.105(12) 0.084(11) 0.010(9) -0.003(8) -0.025(8)
N10 0.035(4) 0.042(6) 0.032(5) -0.006(5) -0.013(4) 0.004(5)
N11 0.039(5) 0.048(6) 0.025(5) 0.011(4) 0.000(4) -0.002(5)
N12 0.076(8) 0.091(10) 0.026(6) -0.001(6) -0.004(6) -0.003(7)
O1 0.064(6) 0.065(7) 0.065(6) -0.017(5) -0.023(5) -0.002(5)
O2 0.061(6) 0.060(6) 0.045(6) -0.013(5) -0.012(4) 0.001(5)
O3 0.093(7) 0.095(8) 0.049(6) 0.006(5) 0.003(6) -0.032(6)
O4 0.043(5) 0.046(5) 0.039(5) 0.006(4) -0.001(4) -0.001(4)
O5 0.163(9) 0.141(9) 0.061(5) 0.010(6) -0.013(6) -0.041(8)
O6 0.131(10) 0.102(9) 0.052(7) 0.003(6) 0.004(7) 0.006(8)
O7 0.163(9) 0.141(9) 0.061(5) 0.010(6) -0.013(6) -0.041(8)
O8 0.160(12) 0.089(9) 0.072(8) -0.022(7) -0.045(8) -0.030(9)
F1 0.111(7) 0.079(7) 0.152(9) -0.011(6) 0.083(7) -0.010(6)
F2 0.088(5) 0.175(12) 0.062(6) 0.041(7) -0.012(5) -0.007(7)
F3 0.134(8) 0.067(6) 0.092(6) -0.002(5) -0.052(6) 0.015(6)
F4 0.099(7) 0.084(7) 0.103(7) -0.043(6) -0.006(6) 0.018(5)
F5 0.092(6) 0.276(18) 0.083(7) -0.080(10) 0.005(6) -0.034(10)
F6 0.068(5) 0.142(10) 0.053(5) -0.008(5) -0.009(4) 0.028(6)
F7 0.058(4) 0.098(7) 0.080(6) 0.012(5) 0.010(4) 0.002(5)
F8 0.177(12) 0.167(12) 0.113(9) 0.093(9) -0.049(8) -0.077(10)
Ag1 0.0303(4) 0.0395(6) 0.0497(5) -0.0012(5) 0.0035(3) 0.0040(4)
Ag2 0.0342(4) 0.0543(6) 0.0446(5) 0.0053(6) -0.0042(4) 0.0005(4)
Pt1 0.0298(2) 0.0295(2) 0.0348(2) -0.0023(2) 0.00103(17) 0.00052(19)
Pt2 0.02756(18) 0.0329(3) 0.0386(2) -0.0023(2) 0.00078(18) -0.00033(19)
Pt3 0.0458(2) 0.0456(3) 0.0495(3) -0.0003(3) -0.0167(2) 0.0048(2)
Pt4 0.0320(2) 0.0379(3) 0.0330(2) 0.0019(2) -0.00116(18) -0.0005(2)

loop_
_atom_type_symbol
_atom_type_description
_atom_type_scat_dispersion_real
_atom_type_scat_dispersion_imag
_atom_type_scat_source
C C 0.0033 0.0016 'International Tables Vol C Tables 4.2.6.8 and 6.1.1.4'
H H 0.0000 0.0000 'International Tables Vol C Tables 4.2.6.8 and 6.1.1.4'
B B 0.0013 0.0007 'International Tables Vol C Tables 4.2.6.8 and 6.1.1.4'
N N 0.0061 0.0033 'International Tables Vol C Tables 4.2.6.8 and 6.1.1.4'
O O 0.0106 0.0060 'International Tables Vol C Tables 4.2.6.8 and 6.1.1.4'
F F 0.0171 0.0103 'International Tables Vol C Tables 4.2.6.8 and 6.1.1.4'
Ag Ag -0.8971 1.1015 'International Tables Vol C Tables 4.2.6.8 and 6.1.1.4'
Pt Pt -1.7033 8.3905 'International Tables Vol C Tables 4.2.6.8 and 6.1.1.4'

loop_
_geom_angle_atom_site_label_1
_geom_angle_atom_site_label_2
_geom_angle_atom_site_label_3
_geom_angle
N1 C2 C3 119.7(12)
N1 C2 C26 111.9(10)
C3 C2 C26 128.2(11)
C2 C3 C4 117.6(11)
C5 C4 C3 121.6(10)
C5 C4 C7 121.1(11)
C3 C4 C7 117.3(11)
C4 C5 C6 119.4(11)
N1 C6 C5 118.2(11)
N1 C6 C12 112.7(9)
C5 C6 C12 129.0(10)
O1 C7 O2 125.1(12)
O1 C7 C4 125.4(13)
O2 C7 C4 109.6(12)
O2 C8 C9 110.1(10)
C16 C11 C12 119.4(10)
C16 C11 Pt1 130.7(8)
C12 C11 Pt1 109.8(8)
C13 C12 C11 117.9(11)
C13 C12 C6 123.8(10)
C11 C12 C6 118.2(10)
C14 C13 C12 123.5(11)
C13 C14 C15 117.1(11)
C16 C15 C14 122.7(11)
C11 C16 C15 119.3(11)
C22 C21 C26 116.3(10)
C22 C21 Pt1 132.8(8)
C26 C21 Pt1 109.5(8)
C22 C21 Ag1 102.9(7)
C26 C21 Ag1 102.0(7)
Pt1 C21 Ag1 77.7(4)
C21 C22 C23 123.2(12)
C24 C23 C22 119.5(12)
C23 C24 C25 122.6(12)
C24 C25 C26 117.4(11)
C21 C26 C25 121.0(11)
C21 C26 C2 117.6(9)
C25 C26 C2 121.3(11)
N2 C27 C28 116.7(10)
N2 C27 C31 122.1(10)
C28 C27 C31 121.2(10)
N3 C28 C27 124.3(10)
N3 C29 C30 120.1(11)
N3 C29 C32 119.3(10)
C30 C29 C32 120.6(11)
N2 C30 C29 123.1(11)
N4 C42 C43 119.7(11)
N4 C42 C66 113.9(10)
C43 C42 C66 126.4(11)
C42 C43 C44 119.4(11)
C45 C44 C43 120.4(11)
C45 C44 C47 121.5(11)
C43 C44 C47 117.8(11)
C44 C45 C46 118.8(10)
N4 C46 C45 119.7(10)
N4 C46 C52 112.6(9)
C45 C46 C52 127.7(10)
O3 C47 O4 125.7(12)
O3 C47 C44 121.5(12)
O4 C47 C44 112.7(10)
C49 C48 O4 109.3(12)
C56 C51 C52 114.9(10)
C56 C51 Pt2 132.8(9)
C52 C51 Pt2 111.9(8)
C56 C51 Ag1 86.0(7)
C52 C51 Ag1 107.0(7)
Pt2 C51 Ag1 85.9(4)
C53 C52 C51 122.4(11)
C53 C52 C46 122.8(11)
C51 C52 C46 114.7(10)
C52 C53 C54 119.8(12)
C55 C54 C53 119.8(12)
C54 C55 C56 120.6(12)
C55 C56 C51 122.3(11)
C55 C56 Ag1 117.6(7)
C51 C56 Ag1 61.5(6)
C62 C61 C66 117.9(10)
C62 C61 Pt2 131.1(9)
C66 C61 Pt2 111.0(8)
C63 C62 C61 120.8(12)
C64 C63 C62 122.5(12)
C63 C64 C65 118.7(11)
C66 C65 C64 118.8(12)
C65 C66 C61 121.3(11)
C65 C66 C42 123.4(11)
C61 C66 C42 115.2(10)
N5 C67 C68 116.7(11)
N5 C67 C71 117.2(10)
C68 C67 C71 126.0(10)
N6 C68 C67 127.0(11)
N6 C69 C70 120.6(10)
N6 C69 C72 118.4(10)
C70 C69 C72 121.0(10)
N5 C70 C69 122.0(10)
N7 C82 C83 120.6(13)
N7 C82 C106 113.3(11)
C83 C82 C106 125.9(13)
C84 C83 C82 118.4(13)
C85 C84 C83 119.8(12)
C85 C84 C87 123.7(15)
C83 C84 C87 116.5(14)
C86 C85 C84 122.1(14)
C85 C86 N7 118.6(14)
C85 C86 C92 130.2(15)
N7 C86 C92 111.2(12)
O5 C87 O6 131.1(15)
O5 C87 C84 120.5(15)
O6 C87 C84 108.3(15)
C89 C88 O6 112.3(14)
C96 C91 C92 112.9(14)
C96 C91 Pt3 135.0(13)
C92 C91 Pt3 112.1(11)
C91 C92 C86 116.0(13)
C91 C92 C93 122.3(15)
C86 C92 C93 121.8(15)
C94 C93 C92 117.8(16)
C95 C94 C93 122.4(16)
C94 C95 C96 119.8(16)
C91 C96 C95 124.8(16)
C102 C101 C106 117.6(11)
C102 C101 Pt3 131.0(10)
C106 C101 Pt3 110.9(9)
C102 C101 Ag2 99.9(8)
C106 C101 Ag2 99.3(8)
Pt3 C101 Ag2 78.5(4)
C101 C102 C103 121.7(13)
C102 C103 C104 116.9(14)
C105 C104 C103 122.6(14)
C104 C105 C106 118.9(14)
C105 C106 C101 122.3(12)
C105 C106 C82 123.6(13)
C101 C106 C82 113.8(11)
N8 C107 C108 119.2(14)
N8 C107 C111 116.7(14)
C108 C107 C111 124.1(15)
N9 C108 C107 125.1(16)
N9 C109 C110 123.2(15)
N9 C109 C112 117.7(16)
C110 C109 C112 118.6(16)
N8 C110 C109 118.8(14)
C123 C122 N10 119.1(11)
C123 C122 C146 128.6(10)
N10 C122 C146 112.3(9)
C122 C123 C124 119.9(12)
C125 C124 C123 119.6(11)
C125 C124 C127 123.7(13)
C123 C124 C127 116.7(14)
C126 C125 C124 119.4(12)
N10 C126 C125 120.0(11)
N10 C126 C132 112.7(10)
C125 C126 C132 127.3(12)
O7 C127 O8 126.2(15)
O7 C127 C124 119.7(16)
O8 C127 C124 113.8(14)
C128 C129 O8 109.5(19)
C132 C131 C136 116.2(11)
C132 C131 Pt4 112.7(8)
C136 C131 Pt4 130.8(9)
C132 C131 Ag2 105.8(8)
C136 C131 Ag2 88.1(7)
Pt4 C131 Ag2 83.4(4)
C133 C132 C131 124.1(12)
C133 C132 C126 120.8(12)
C131 C132 C126 115.0(10)
C134 C133 C132 118.1(13)
C135 C134 C133 121.1(13)
C134 C135 C136 119.6(13)
C131 C136 C135 120.8(13)
C131 C136 Ag2 59.9(6)
C135 C136 Ag2 119.4(9)
C142 C141 C146 115.8(11)
C142 C141 Pt4 132.1(9)
C146 C141 Pt4 112.0(8)
C141 C142 C143 122.0(12)
C144 C143 C142 119.8(13)
C143 C144 C145 121.2(12)
C146 C145 C144 118.3(13)
C145 C146 C141 122.8(11)
C145 C146 C122 122.0(11)
C141 C146 C122 115.2(9)
N11 C147 C148 119.5(12)
N11 C147 C151 117.7(10)
C148 C147 C151 122.7(12)
N12 C148 C147 124.4(12)
N12 C149 C150 120.9(13)
N12 C149 C152 118.4(12)
C150 C149 C152 120.6(12)
N11 C150 C149 120.7(11)
F4 B1 F3 111.2(12)
F4 B1 F2 109.7(12)
F3 B1 F2 106.8(13)
F4 B1 F1 111.9(13)
F3 B1 F1 109.5(13)
F2 B1 F1 107.5(12)
F5 B2 F6 112.9(16)
F5 B2 F8 107.6(15)
F6 B2 F8 107.2(15)
F5 B2 F7 108.9(15)
F6 B2 F7 110.9(12)
F8 B2 F7 109.2(15)
C2 N1 C6 123.4(9)
C2 N1 Pt1 119.2(8)
C6 N1 Pt1 117.3(7)
C30 N2 C27 118.1(9)
C30 N2 Pt1 120.0(7)
C27 N2 Pt1 121.9(7)
C28 N3 C29 117.6(10)
C42 N4 C46 121.9(10)
C42 N4 Pt2 118.4(8)
C46 N4 Pt2 119.6(7)
C67 N5 C70 117.7(9)
C67 N5 Pt2 122.7(7)
C70 N5 Pt2 119.5(7)
C68 N6 C69 115.9(10)
C82 N7 C86 120.4(12)
C82 N7 Pt3 121.1(9)
C86 N7 Pt3 118.5(9)
C107 N8 C110 118.1(13)
C107 N8 Pt3 124.3(10)
C110 N8 Pt3 117.4(9)
C109 N9 C108 115.5(15)
C126 N10 C122 122.0(9)
C126 N10 Pt4 119.5(8)
C122 N10 Pt4 118.4(7)
C147 N11 C150 118.4(10)
C147 N11 Pt4 122.1(8)
C150 N11 Pt4 119.4(7)
C148 N12 C149 115.9(11)
C7 O2 C8 115.0(11)
C47 O4 C48 115.2(10)
C87 O6 C88 113.8(14)
C127 O8 C129 109.1(16)
C51 Ag1 C21 157.3(4)
C51 Ag1 C56 32.5(4)
C21 Ag1 C56 167.7(4)
C51 Ag1 Pt1 120.4(3)
C21 Ag1 Pt1 47.5(3)
C56 Ag1 Pt1 127.1(2)
C51 Ag1 Pt2 43.8(3)
C21 Ag1 Pt2 123.0(3)
C56 Ag1 Pt2 69.3(3)
Pt1 Ag1 Pt2 127.48(4)
C131 Ag2 C101 156.3(5)
C131 Ag2 C136 31.9(4)
C101 Ag2 C136 167.4(4)
C131 Ag2 Pt3 119.5(3)
C101 Ag2 Pt3 47.6(3)
C136 Ag2 Pt3 124.7(3)
C131 Ag2 Pt4 44.9(3)
C101 Ag2 Pt4 123.2(3)
C136 Ag2 Pt4 69.3(3)
Pt3 Ag2 Pt4 130.49(4)
N1 Pt1 N2 177.4(3)
N1 Pt1 C11 81.9(4)
N2 Pt1 C11 97.2(4)
N1 Pt1 C21 80.9(4)
N2 Pt1 C21 100.1(4)
C11 Pt1 C21 162.7(4)
N1 Pt1 Ag1 88.0(2)
N2 Pt1 Ag1 90.7(2)
C11 Pt1 Ag1 126.9(3)
C21 Pt1 Ag1 54.7(3)
N4 Pt2 N5 177.3(4)
N4 Pt2 C51 81.2(4)
N5 Pt2 C51 101.5(4)
N4 Pt2 C61 81.3(4)
N5 Pt2 C61 96.0(4)
C51 Pt2 C61 162.0(5)
N4 Pt2 Ag1 95.3(2)
N5 Pt2 Ag1 86.2(2)
C51 Pt2 Ag1 50.3(3)
C61 Pt2 Ag1 135.9(3)
N7 Pt3 C91 82.2(6)
N7 Pt3 N8 175.2(4)
C91 Pt3 N8 93.1(5)
N7 Pt3 C101 80.6(5)
C91 Pt3 C101 162.5(6)
N8 Pt3 C101 104.1(5)
N7 Pt3 Ag2 89.1(3)
C91 Pt3 Ag2 129.1(4)
N8 Pt3 Ag2 93.3(3)
C101 Pt3 Ag2 53.9(3)
N10 Pt4 C141 81.9(4)
N10 Pt4 N11 178.4(4)
C141 Pt4 N11 97.2(4)
N10 Pt4 C131 80.0(4)
C141 Pt4 C131 161.7(4)
N11 Pt4 C131 100.9(4)
N10 Pt4 Ag2 92.9(2)
C141 Pt4 Ag2 132.4(3)
N11 Pt4 Ag2 88.6(2)
C131 Pt4 Ag2 51.7(3)

loop_
_geom_bond_atom_site_label_1
_geom_bond_atom_site_label_2
_geom_bond_distance
C2 N1 1.352(13)
C2 C3 1.379(15)
C2 C26 1.472(16)
C3 C4 1.402(16)
C4 C5 1.373(15)
C4 C7 1.497(16)
C5 C6 1.382(15)
C6 N1 1.360(13)
C6 C12 1.443(15)
C7 O1 1.190(15)
C7 O2 1.342(16)
C8 O2 1.491(15)
C8 C9 1.507(18)
C11 C16 1.381(14)
C11 C12 1.420(14)
C11 Pt1 2.047(10)
C12 C13 1.412(15)
C13 C14 1.342(15)
C14 C15 1.397(16)
C15 C16 1.390(16)
C21 C22 1.384(15)
C21 C26 1.421(15)
C21 Pt1 2.094(11)
C21 Ag1 2.317(11)
C22 C23 1.385(16)
C23 C24 1.334(16)
C24 C25 1.394(17)
C25 C26 1.425(15)
C27 N2 1.361(13)
C27 C28 1.403(15)
C27 C31 1.466(16)
C28 N3 1.314(14)
C29 N3 1.333(15)
C29 C30 1.359(14)
C29 C32 1.509(16)
C30 N2 1.337(13)
C42 N4 1.335(13)
C42 C43 1.372(14)
C42 C66 1.476(16)
C43 C44 1.387(15)
C44 C45 1.354(16)
C44 C47 1.528(16)
C45 C46 1.393(15)
C46 N4 1.348(13)
C46 C52 1.498(15)
C47 O3 1.190(13)
C47 O4 1.319(14)
C48 C49 1.438(19)
C48 O4 1.456(14)
C51 C56 1.394(15)
C51 C52 1.442(16)
C51 Pt2 2.053(10)
C51 Ag1 2.283(10)
C52 C53 1.371(15)
C53 C54 1.386(16)
C54 C55 1.369(18)
C55 C56 1.390(16)
C56 Ag1 2.591(11)
C61 C62 1.379(15)
C61 C66 1.426(15)
C61 Pt2 2.058(11)
C62 C63 1.369(16)
C63 C64 1.366(17)
C64 C65 1.428(17)
C65 C66 1.381(15)
C67 N5 1.338(12)
C67 C68 1.401(16)
C67 C71 1.476(16)
C68 N6 1.287(14)
C69 N6 1.324(13)
C69 C70 1.390(14)
C69 C72 1.501(15)
C70 N5 1.347(13)
C82 N7 1.355(16)
C82 C83 1.421(17)
C82 C106 1.483(17)
C83 C84 1.390(19)
C84 C85 1.387(19)
C84 C87 1.556(15)
C85 C86 1.352(18)
C86 N7 1.423(16)
C86 C92 1.430(19)
C87 O5 1.166(19)
C87 O6 1.333(18)
C88 C89 1.344(18)
C88 O6 1.516(18)
C91 C96 1.377(19)
C91 C92 1.41(2)
C91 Pt3 2.011(14)
C92 C93 1.433(19)
C93 C94 1.35(2)
C94 C95 1.30(2)
C95 C96 1.387(18)
C101 C102 1.382(17)
C101 C106 1.410(17)
C101 Pt3 2.115(11)
C101 Ag2 2.315(12)
C102 C103 1.405(19)
C103 C104 1.41(2)
C104 C105 1.36(2)
C105 C106 1.363(18)
C107 N8 1.311(15)
C107 C108 1.38(2)
C107 C111 1.45(2)
C108 N9 1.30(2)
C109 N9 1.29(2)
C109 C110 1.41(2)
C109 C112 1.50(2)
C110 N8 1.351(15)
C122 C123 1.363(15)
C122 N10 1.369(12)
C122 C146 1.490(16)
C123 C124 1.402(18)
C124 C125 1.379(18)
C124 C127 1.556(15)
C125 C126 1.378(16)
C126 N10 1.348(14)
C126 C132 1.479(16)
C127 O7 1.227(18)
C127 O8 1.241(18)
C128 C129 1.344(19)
C129 O8 1.49(2)
C131 C132 1.386(16)
C131 C136 1.405(15)
C131 Pt4 2.069(10)
C131 Ag2 2.299(12)
C132 C133 1.383(17)
C133 C134 1.38(2)
C134 C135 1.37(2)
C135 C136 1.410(18)
C136 Ag2 2.655(12)
C141 C142 1.385(15)
C141 C146 1.419(15)
C141 Pt4 2.034(11)
C142 C143 1.410(17)
C143 C144 1.350(18)
C144 C145 1.397(18)
C145 C146 1.384(15)
C147 N11 1.336(14)
C147 C148 1.347(16)
C147 C151 1.478(18)
C148 N12 1.335(16)
C149 N12 1.350(16)
C149 C150 1.378(16)
C149 C152 1.514(17)
C150 N11 1.350(14)
B1 F4 1.343(18)
B1 F3 1.348(17)
B1 F2 1.357(17)
B1 F1 1.361(15)
B2 F5 1.34(2)
B2 F6 1.348(16)
B2 F8 1.36(2)
B2 F7 1.386(17)
N1 Pt1 1.979(8)
N2 Pt1 2.035(8)
N4 Pt2 1.971(9)
N5 Pt2 2.031(8)
N7 Pt3 1.884(12)
N8 Pt3 2.043(11)
N10 Pt4 1.953(8)
N11 Pt4 2.034(9)
Ag1 Pt1 2.7734(11)
Ag1 Pt2 2.9596(11)
Ag2 Pt3 2.8072(12)
Ag2 Pt4 2.9098(12)

loop_
_geom_torsion_atom_site_label_1
_geom_torsion_atom_site_label_2
_geom_torsion_atom_site_label_3
_geom_torsion_atom_site_label_4
_geom_torsion
N1 C2 C3 C4 -0.2(15)
C26 C2 C3 C4 175.6(10)
C2 C3 C4 C5 -0.1(16)
C2 C3 C4 C7 -179.2(10)
C3 C4 C5 C6 -0.4(16)
C7 C4 C5 C6 178.7(10)
C4 C5 C6 N1 1.1(15)
C4 C5 C6 C12 -179.9(9)
C5 C4 C7 O1 -177.6(12)
C3 C4 C7 O1 1.6(18)
C5 C4 C7 O2 2.3(15)
C3 C4 C7 O2 -178.6(10)
C16 C11 C12 C13 1.7(14)
Pt1 C11 C12 C13 179.6(7)
C16 C11 C12 C6 -175.7(9)
Pt1 C11 C12 C6 2.2(11)
N1 C6 C12 C13 -177.2(9)
C5 C6 C12 C13 3.8(17)
N1 C6 C12 C11 0.0(12)
C5 C6 C12 C11 -179.0(10)
C11 C12 C13 C14 -1.0(16)
C6 C12 C13 C14 176.2(10)
C12 C13 C14 C15 -0.5(17)
C13 C14 C15 C16 1.4(17)
C12 C11 C16 C15 -0.9(15)
Pt1 C11 C16 C15 -178.3(8)
C14 C15 C16 C11 -0.7(17)
C26 C21 C22 C23 -1.2(16)
Pt1 C21 C22 C23 163.2(9)
Ag1 C21 C22 C23 -111.7(10)
C21 C22 C23 C24 0.7(18)
C22 C23 C24 C25 -0.5(19)
C23 C24 C25 C26 0.8(18)
C22 C21 C26 C25 1.4(16)
Pt1 C21 C26 C25 -166.5(8)
Ag1 C21 C26 C25 112.5(10)
C22 C21 C26 C2 177.5(9)
Pt1 C21 C26 C2 9.6(12)
Ag1 C21 C26 C2 -71.5(10)
C24 C25 C26 C21 -1.3(16)
C24 C25 C26 C2 -177.2(10)
N1 C2 C26 C21 -10.7(13)
C3 C2 C26 C21 173.2(10)
N1 C2 C26 C25 165.3(9)
C3 C2 C26 C25 -10.8(17)
N2 C27 C28 N3 -1.7(17)
C31 C27 C28 N3 178.9(11)
N3 C29 C30 N2 -2.4(18)
C32 C29 C30 N2 175.9(11)
N4 C42 C43 C44 -0.5(15)
C66 C42 C43 C44 -180.0(10)
C42 C43 C44 C45 2.2(16)
C42 C43 C44 C47 176.2(10)
C43 C44 C45 C46 -1.2(16)
C47 C44 C45 C46 -175.0(10)
C44 C45 C46 N4 -1.4(15)
C44 C45 C46 C52 176.9(10)
C45 C44 C47 O3 155.0(13)
C43 C44 C47 O3 -19.0(17)
C45 C44 C47 O4 -22.3(15)
C43 C44 C47 O4 163.7(10)
C56 C51 C52 C53 0.7(15)
Pt2 C51 C52 C53 -173.4(8)
Ag1 C51 C52 C53 94.2(11)
C56 C51 C52 C46 177.2(9)
Pt2 C51 C52 C46 3.2(11)
Ag1 C51 C52 C46 -89.2(9)
N4 C46 C52 C53 173.8(10)
C45 C46 C52 C53 -4.6(17)
N4 C46 C52 C51 -2.7(13)
C45 C46 C52 C51 178.9(10)
C51 C52 C53 C54 -0.8(17)
C46 C52 C53 C54 -177.1(10)
C52 C53 C54 C55 -0.3(18)
C53 C54 C55 C56 1.6(18)
C54 C55 C56 C51 -1.8(18)
C54 C55 C56 Ag1 -73.9(14)
C52 C51 C56 C55 0.6(15)
Pt2 C51 C56 C55 173.1(8)
Ag1 C51 C56 C55 -106.2(10)
C52 C51 C56 Ag1 106.9(8)
Pt2 C51 C56 Ag1 -80.7(9)
C66 C61 C62 C63 -2.1(16)
Pt2 C61 C62 C63 178.2(8)
C61 C62 C63 C64 0.7(18)
C62 C63 C64 C65 0.7(18)
C63 C64 C65 C66 -0.6(17)
C64 C65 C66 C61 -0.8(16)
C64 C65 C66 C42 176.3(10)
C62 C61 C66 C65 2.1(15)
Pt2 C61 C66 C65 -178.1(8)
C62 C61 C66 C42 -175.2(9)
Pt2 C61 C66 C42 4.6(11)
N4 C42 C66 C65 178.9(10)
C43 C42 C66 C65 -1.6(18)
N4 C42 C66 C61 -3.8(14)
C43 C42 C66 C61 175.7(10)
N5 C67 C68 N6 0(2)
C71 C67 C68 N6 177.2(13)
N6 C69 C70 N5 -3.7(17)
C72 C69 C70 N5 176.0(10)
N7 C82 C83 C84 1.0(17)
C106 C82 C83 C84 -173.3(11)
C82 C83 C84 C85 0.7(18)
C82 C83 C84 C87 -179.0(10)
C83 C84 C85 C86 -3(2)
C87 C84 C85 C86 176.6(12)
C84 C85 C86 N7 3.6(19)
C84 C85 C86 C92 -177.5(13)
C85 C84 C87 O5 -170.2(16)
C83 C84 C87 O5 10(2)
C85 C84 C87 O6 12.3(18)
C83 C84 C87 O6 -167.9(12)
C96 C91 C92 C86 177.5(11)
Pt3 C91 C92 C86 -0.9(15)
C96 C91 C92 C93 -1.0(19)
Pt3 C91 C92 C93 -179.3(10)
C85 C86 C92 C91 -178.4(13)
N7 C86 C92 C91 0.5(16)
C85 C86 C92 C93 0(2)
N7 C86 C92 C93 179.0(11)
C91 C92 C93 C94 -1(2)
C86 C92 C93 C94 -179.0(12)
C92 C93 C94 C95 2(2)
C93 C94 C95 C96 -1(2)
C92 C91 C96 C95 2(2)
Pt3 C91 C96 C95 179.6(11)
C94 C95 C96 C91 -1(2)
C106 C101 C102 C103 1.8(18)
Pt3 C101 C102 C103 -168.7(10)
Ag2 C101 C102 C103 107.9(12)
C101 C102 C103 C104 -2(2)
C102 C103 C104 C105 1(2)
C103 C104 C105 C106 0(2)
C104 C105 C106 C101 0(2)
C104 C105 C106 C82 174.1(13)
C102 C101 C106 C105 -1.2(18)
Pt3 C101 C106 C105 171.1(10)
Ag2 C101 C106 C105 -107.7(12)
C102 C101 C106 C82 -175.5(10)
Pt3 C101 C106 C82 -3.1(12)
Ag2 C101 C106 C82 78.1(10)
N7 C82 C106 C105 -168.2(12)
C83 C82 C106 C105 6.5(18)
N7 C82 C106 C101 6.0(14)
C83 C82 C106 C101 -179.4(11)
N8 C107 C108 N9 3(2)
C111 C107 C108 N9 -175.3(17)
N9 C109 C110 N8 0(2)
C112 C109 C110 N8 -171.4(14)
N10 C122 C123 C124 0.5(17)
C146 C122 C123 C124 178.7(11)
C122 C123 C124 C125 -0.6(19)
C122 C123 C124 C127 -178.5(12)
C123 C124 C125 C126 -0.4(19)
C127 C124 C125 C126 177.3(13)
C124 C125 C126 N10 1.6(18)
C124 C125 C126 C132 -177.3(12)
C125 C124 C127 O7 -167.7(16)
C123 C124 C127 O7 10(2)
C125 C124 C127 O8 7(2)
C123 C124 C127 O8 -175.7(14)
C136 C131 C132 C133 -1.7(18)
Pt4 C131 C132 C133 173.1(10)
Ag2 C131 C132 C133 -97.5(12)
C136 C131 C132 C126 -178.2(10)
Pt4 C131 C132 C126 -3.3(13)
Ag2 C131 C132 C126 86.0(10)
N10 C126 C132 C133 -174.1(11)
C125 C126 C132 C133 4.8(19)
N10 C126 C132 C131 2.5(15)
C125 C126 C132 C131 -178.6(12)
C131 C132 C133 C134 1(2)
C126 C132 C133 C134 177.8(13)
C132 C133 C134 C135 -1(2)
C133 C134 C135 C136 1(2)
C132 C131 C136 C135 1.7(18)
Pt4 C131 C136 C135 -172.1(10)
Ag2 C131 C136 C135 108.3(12)
C132 C131 C136 Ag2 -106.7(10)
Pt4 C131 C136 Ag2 79.6(9)
C134 C135 C136 C131 -1(2)
C134 C135 C136 Ag2 69.0(18)
C146 C141 C142 C143 2.9(17)
Pt4 C141 C142 C143 -177.8(9)
C141 C142 C143 C144 -1.6(19)
C142 C143 C144 C145 0(2)
C143 C144 C145 C146 0(2)
C144 C145 C146 C141 1.1(19)
C144 C145 C146 C122 -177.0(11)
C142 C141 C146 C145 -2.6(17)
Pt4 C141 C146 C145 177.9(9)
C142 C141 C146 C122 175.6(10)
Pt4 C141 C146 C122 -3.9(13)
C123 C122 C146 C145 2.6(19)
N10 C122 C146 C145 -179.0(11)
C123 C122 C146 C141 -175.6(12)
N10 C122 C146 C141 2.8(14)
N11 C147 C148 N12 1(2)
C151 C147 C148 N12 -176.7(15)
N12 C149 C150 N11 2.9(18)
C152 C149 C150 N11 -173.3(11)
C3 C2 N1 C6 1.0(14)
C26 C2 N1 C6 -175.5(9)
C3 C2 N1 Pt1 -177.1(8)
C26 C2 N1 Pt1 6.4(11)
C5 C6 N1 C2 -1.4(14)
C12 C6 N1 C2 179.4(8)
C5 C6 N1 Pt1 176.7(7)
C12 C6 N1 Pt1 -2.5(10)
C29 C30 N2 C27 1.3(16)
C29 C30 N2 Pt1 -177.0(9)
C28 C27 N2 C30 0.6(14)
C31 C27 N2 C30 -180.0(10)
C28 C27 N2 Pt1 178.9(8)
C31 C27 N2 Pt1 -1.6(13)
C27 C28 N3 C29 0.7(18)
C30 C29 N3 C28 1.2(17)
C32 C29 N3 C28 -177.0(11)
C43 C42 N4 C46 -2.1(15)
C66 C42 N4 C46 177.4(9)
C43 C42 N4 Pt2 -178.5(7)
C66 C42 N4 Pt2 1.0(12)
C45 C46 N4 C42 3.1(15)
C52 C46 N4 C42 -175.5(9)
C45 C46 N4 Pt2 179.5(8)
C52 C46 N4 Pt2 0.9(11)
C68 C67 N5 C70 -1.6(15)
C71 C67 N5 C70 -178.9(11)
C68 C67 N5 Pt2 -179.2(8)
C71 C67 N5 Pt2 3.6(15)
C69 C70 N5 C67 3.4(15)
C69 C70 N5 Pt2 -179.0(8)
C67 C68 N6 C69 0(2)
C70 C69 N6 C68 2.0(17)
C72 C69 N6 C68 -177.6(12)
C83 C82 N7 C86 -0.4(16)
C106 C82 N7 C86 174.6(10)
C83 C82 N7 Pt3 178.5(8)
C106 C82 N7 Pt3 -6.5(13)
C85 C86 N7 C82 -1.9(17)
C92 C86 N7 C82 179.1(10)
C85 C86 N7 Pt3 179.2(9)
C92 C86 N7 Pt3 0.2(13)
C108 C107 N8 C110 -1.8(19)
C111 C107 N8 C110 176.7(13)
C108 C107 N8 Pt3 173.1(10)
C111 C107 N8 Pt3 -8.4(18)
C109 C110 N8 C107 0.5(19)
C109 C110 N8 Pt3 -174.8(11)
C110 C109 N9 C108 1(2)
C112 C109 N9 C108 172.4(15)
C107 C108 N9 C109 -3(3)
C125 C126 N10 C122 -1.8(16)
C132 C126 N10 C122 177.3(10)
C125 C126 N10 Pt4 -179.4(9)
C132 C126 N10 Pt4 -0.3(12)
C123 C122 N10 C126 0.7(16)
C146 C122 N10 C126 -177.8(9)
C123 C122 N10 Pt4 178.4(8)
C146 C122 N10 Pt4 -0.2(12)
C148 C147 N11 C150 0.1(18)
C151 C147 N11 C150 177.8(12)
C148 C147 N11 Pt4 179.0(10)
C151 C147 N11 Pt4 -3.3(17)
C149 C150 N11 C147 -1.9(16)
C149 C150 N11 Pt4 179.1(8)
C147 C148 N12 C149 0(2)
C150 C149 N12 C148 -2.0(19)
C152 C149 N12 C148 174.4(12)
O1 C7 O2 C8 5.4(18)
C4 C7 O2 C8 -174.5(9)
C9 C8 O2 C7 80.8(16)
O3 C47 O4 C48 -0.2(18)
C44 C47 O4 C48 176.9(10)
C49 C48 O4 C47 -176.0(12)
O5 C87 O6 C88 -3(3)
C84 C87 O6 C88 174.5(11)
C89 C88 O6 C87 -89(2)
O7 C127 O8 C129 -5(3)
C124 C127 O8 C129 -178.6(17)
C128 C129 O8 C127 163(3)
C56 C51 Ag1 C21 163.6(9)
C52 C51 Ag1 C21 48.7(13)
Pt2 C51 Ag1 C21 -62.9(10)
C52 C51 Ag1 C56 -114.9(10)
Pt2 C51 Ag1 C56 133.5(8)
C56 C51 Ag1 Pt1 112.4(6)
C52 C51 Ag1 Pt1 -2.4(8)
Pt2 C51 Ag1 Pt1 -114.1(3)
C56 C51 Ag1 Pt2 -133.5(8)
C52 C51 Ag1 Pt2 111.6(9)
C22 C21 Ag1 C51 162.8(9)
C26 C21 Ag1 C51 41.9(13)
Pt1 C21 Ag1 C51 -65.6(10)
C22 C21 Ag1 C56 -63(2)
C26 C21 Ag1 C56 176.6(15)
Pt1 C21 Ag1 C56 69.0(19)
C22 C21 Ag1 Pt1 -131.6(9)
C26 C21 Ag1 Pt1 107.6(8)
C22 C21 Ag1 Pt2 115.5(7)
C26 C21 Ag1 Pt2 -5.3(8)
Pt1 C21 Ag1 Pt2 -112.9(2)
C55 C56 Ag1 C51 113.8(13)
C55 C56 Ag1 C21 -35(2)
C51 C56 Ag1 C21 -149.3(17)
C55 C56 Ag1 Pt1 24.2(11)
C51 C56 Ag1 Pt1 -89.6(7)
C55 C56 Ag1 Pt2 146.2(10)
C51 C56 Ag1 Pt2 32.4(6)
C132 C131 Ag2 C101 -42.6(14)
C136 C131 Ag2 C101 -159.3(10)
Pt4 C131 Ag2 C101 69.2(11)
C132 C131 Ag2 C136 116.8(11)
Pt4 C131 Ag2 C136 -131.5(8)
C132 C131 Ag2 Pt3 7.6(8)
C136 C131 Ag2 Pt3 -109.2(7)
Pt4 C131 Ag2 Pt3 119.3(2)
C132 C131 Ag2 Pt4 -111.8(8)
C136 C131 Ag2 Pt4 131.5(8)
C102 C101 Ag2 C131 -165.1(9)
C106 C101 Ag2 C131 -44.7(14)
Pt3 C101 Ag2 C131 64.8(11)
C102 C101 Ag2 C136 74(2)
C106 C101 Ag2 C136 -165.8(18)
Pt3 C101 Ag2 C136 -56(2)
C102 C101 Ag2 Pt3 130.0(10)
C106 C101 Ag2 Pt3 -109.6(9)
C102 C101 Ag2 Pt4 -113.0(8)
C106 C101 Ag2 Pt4 7.4(9)
Pt3 C101 Ag2 Pt4 116.9(3)
C135 C136 Ag2 C131 -110.6(15)
C131 C136 Ag2 C101 139.4(19)
C135 C136 Ag2 C101 29(3)
C131 C136 Ag2 Pt3 91.2(7)
C135 C136 Ag2 Pt3 -19.5(13)
C131 C136 Ag2 Pt4 -34.5(6)
C135 C136 Ag2 Pt4 -145.1(12)
C2 N1 Pt1 N2 113(8)
C6 N1 Pt1 N2 -65(8)
C2 N1 Pt1 C11 -178.8(8)
C6 N1 Pt1 C11 3.0(7)
C2 N1 Pt1 C21 -1.1(7)
C6 N1 Pt1 C21 -179.3(7)
C2 N1 Pt1 Ag1 53.4(7)
C6 N1 Pt1 Ag1 -124.8(7)
C30 N2 Pt1 N1 -5(8)
C27 N2 Pt1 N1 177(21)
C30 N2 Pt1 C11 -73.2(9)
C27 N2 Pt1 C11 108.5(8)
C30 N2 Pt1 C21 108.4(8)
C27 N2 Pt1 C21 -69.9(8)
C30 N2 Pt1 Ag1 54.2(8)
C27 N2 Pt1 Ag1 -124.1(8)
C16 C11 Pt1 N1 174.9(10)
C12 C11 Pt1 N1 -2.7(7)
C16 C11 Pt1 N2 -7.5(10)
C12 C11 Pt1 N2 174.9(7)
C16 C11 Pt1 C21 167.2(12)
C12 C11 Pt1 C21 -10.4(18)
C16 C11 Pt1 Ag1 -103.8(9)
C12 C11 Pt1 Ag1 78.6(7)
C22 C21 Pt1 N1 -169.8(12)
C26 C21 Pt1 N1 -4.6(7)
Ag1 C21 Pt1 N1 94.0(3)
C22 C21 Pt1 N2 12.6(12)
C26 C21 Pt1 N2 177.8(7)
Ag1 C21 Pt1 N2 -83.7(3)
C22 C21 Pt1 C11 -162.0(11)
C26 C21 Pt1 C11 3.2(19)
Ag1 C21 Pt1 C11 101.7(13)
C22 C21 Pt1 Ag1 96.3(11)
C26 C21 Pt1 Ag1 -98.5(8)
C51 Ag1 Pt1 N1 75.6(4)
C21 Ag1 Pt1 N1 -80.3(4)
C56 Ag1 Pt1 N1 114.1(4)
Pt2 Ag1 Pt1 N1 22.9(3)
C51 Ag1 Pt1 N2 -102.2(4)
C21 Ag1 Pt1 N2 101.9(4)
C56 Ag1 Pt1 N2 -63.7(4)
Pt2 Ag1 Pt1 N2 -154.9(2)
C51 Ag1 Pt1 C11 -2.7(5)
C21 Ag1 Pt1 C11 -158.6(5)
C56 Ag1 Pt1 C11 35.8(5)
Pt2 Ag1 Pt1 C11 -55.4(4)
C51 Ag1 Pt1 C21 156.0(5)
C56 Ag1 Pt1 C21 -165.5(5)
Pt2 Ag1 Pt1 C21 103.2(4)
C42 N4 Pt2 N5 -9(8)
C46 N4 Pt2 N5 175(7)
C42 N4 Pt2 C51 177.1(8)
C46 N4 Pt2 C51 0.7(7)
C42 N4 Pt2 C61 1.2(8)
C46 N4 Pt2 C61 -175.3(8)
C42 N4 Pt2 Ag1 -134.4(7)
C46 N4 Pt2 Ag1 49.1(7)
C67 N5 Pt2 N4 93(7)
C70 N5 Pt2 N4 -84(7)
C67 N5 Pt2 C51 -93.2(9)
C70 N5 Pt2 C51 89.3(8)
C67 N5 Pt2 C61 82.9(9)
C70 N5 Pt2 C61 -94.6(8)
C67 N5 Pt2 Ag1 -141.4(9)
C70 N5 Pt2 Ag1 41.1(7)
C56 C51 Pt2 N4 -174.8(11)
C52 C51 Pt2 N4 -2.1(7)
Ag1 C51 Pt2 N4 104.5(4)
C56 C51 Pt2 N5 5.5(11)
C52 C51 Pt2 N5 178.2(7)
Ag1 C51 Pt2 N5 -75.2(4)
C56 C51 Pt2 C61 -161.6(11)
C52 C51 Pt2 C61 11.0(17)
Ag1 C51 Pt2 C61 117.7(12)
C56 C51 Pt2 Ag1 80.7(10)
C52 C51 Pt2 Ag1 -106.6(8)
C62 C61 Pt2 N4 176.6(10)
C66 C61 Pt2 N4 -3.2(7)
C62 C61 Pt2 N5 -3.9(10)
C66 C61 Pt2 N5 176.4(7)
C62 C61 Pt2 C51 163.5(11)
C66 C61 Pt2 C51 -16.3(17)
C62 C61 Pt2 Ag1 -94.7(11)
C66 C61 Pt2 Ag1 85.6(8)
C51 Ag1 Pt2 N4 -73.9(5)
C21 Ag1 Pt2 N4 82.0(4)
C56 Ag1 Pt2 N4 -98.5(4)
Pt1 Ag1 Pt2 N4 23.1(3)
C51 Ag1 Pt2 N5 108.3(5)
C21 Ag1 Pt2 N5 -95.9(4)
C56 Ag1 Pt2 N5 83.7(4)
Pt1 Ag1 Pt2 N5 -154.8(3)
C21 Ag1 Pt2 C51 155.8(5)
C56 Ag1 Pt2 C51 -24.6(5)
Pt1 Ag1 Pt2 C51 96.9(4)
C51 Ag1 Pt2 C61 -156.9(6)
C21 Ag1 Pt2 C61 -1.1(6)
C56 Ag1 Pt2 C61 178.5(6)
Pt1 Ag1 Pt2 C61 -60.0(5)
C82 N7 Pt3 C91 -179.4(10)
C86 N7 Pt3 C91 -0.5(9)
C82 N7 Pt3 N8 -170(5)
C86 N7 Pt3 N8 8(5)
C82 N7 Pt3 C101 3.8(9)
C86 N7 Pt3 C101 -177.3(9)
C82 N7 Pt3 Ag2 -49.7(9)
C86 N7 Pt3 Ag2 129.2(8)
C96 C91 Pt3 N7 -177.1(15)
C92 C91 Pt3 N7 0.7(10)
C96 C91 Pt3 N8 3.6(14)
C92 C91 Pt3 N8 -178.5(10)
C96 C91 Pt3 C101 -166.5(13)
C92 C91 Pt3 C101 11(2)
C96 C91 Pt3 Ag2 100.4(14)
C92 C91 Pt3 Ag2 -81.7(10)
C107 N8 Pt3 N7 -97(5)
C110 N8 Pt3 N7 78(5)
C107 N8 Pt3 C91 -88.1(11)
C110 N8 Pt3 C91 86.9(10)
C107 N8 Pt3 C101 88.9(11)
C110 N8 Pt3 C101 -96.2(10)
C107 N8 Pt3 Ag2 142.4(10)
C110 N8 Pt3 Ag2 -42.6(9)
C102 C101 Pt3 N7 171.0(12)
C106 C101 Pt3 N7 -0.1(8)
Ag2 C101 Pt3 N7 -95.8(4)
C102 C101 Pt3 C91 160.3(15)
C106 C101 Pt3 C91 -11(2)
Ag2 C101 Pt3 C91 -106.5(16)
C102 C101 Pt3 N8 -9.5(12)
C106 C101 Pt3 N8 179.4(8)
Ag2 C101 Pt3 N8 83.7(4)
C102 C101 Pt3 Ag2 -93.2(12)
C106 C101 Pt3 Ag2 95.7(9)
C131 Ag2 Pt3 N7 -76.3(4)
C101 Ag2 Pt3 N7 79.0(6)
C136 Ag2 Pt3 N7 -113.7(5)
Pt4 Ag2 Pt3 N7 -22.3(3)
C131 Ag2 Pt3 C91 2.9(7)
C101 Ag2 Pt3 C91 158.2(8)
C136 Ag2 Pt3 C91 -34.5(7)
Pt4 Ag2 Pt3 C91 56.9(6)
C131 Ag2 Pt3 N8 99.6(4)
C101 Ag2 Pt3 N8 -105.1(6)
C136 Ag2 Pt3 N8 62.2(4)
Pt4 Ag2 Pt3 N8 153.6(3)
C131 Ag2 Pt3 C101 -155.3(6)
C136 Ag2 Pt3 C101 167.3(6)
Pt4 Ag2 Pt3 C101 -101.3(5)
C126 N10 Pt4 C141 176.1(8)
C122 N10 Pt4 C141 -1.5(8)
C126 N10 Pt4 N11 120(14)
C122 N10 Pt4 N11 -58(14)
C126 N10 Pt4 C131 -1.1(8)
C122 N10 Pt4 C131 -178.8(9)
C126 N10 Pt4 Ag2 -51.4(8)
C122 N10 Pt4 Ag2 130.9(8)
C142 C141 Pt4 N10 -176.4(12)
C146 C141 Pt4 N10 3.0(8)
C142 C141 Pt4 N11 2.3(12)
C146 C141 Pt4 N11 -178.4(8)
C142 C141 Pt4 C131 -167.9(12)
C146 C141 Pt4 C131 11.5(19)
C142 C141 Pt4 Ag2 97.0(11)
C146 C141 Pt4 Ag2 -83.6(9)
C147 N11 Pt4 N10 -30(14)
C150 N11 Pt4 N10 149(14)
C147 N11 Pt4 C141 -85.9(10)
C150 N11 Pt4 C141 93.0(8)
C147 N11 Pt4 C131 91.0(10)
C150 N11 Pt4 C131 -90.1(8)
C147 N11 Pt4 Ag2 141.5(9)
C150 N11 Pt4 Ag2 -39.6(8)
C132 C131 Pt4 N10 2.4(8)
C136 C131 Pt4 N10 176.4(12)
Ag2 C131 Pt4 N10 -101.9(4)
C132 C131 Pt4 C141 -6(2)
C136 C131 Pt4 C141 167.8(12)
Ag2 C131 Pt4 C141 -110.5(14)
C132 C131 Pt4 N11 -176.2(8)
C136 C131 Pt4 N11 -2.3(12)
Ag2 C131 Pt4 N11 79.5(4)
C132 C131 Pt4 Ag2 104.3(9)
C136 C131 Pt4 Ag2 -81.7(11)
C131 Ag2 Pt4 N10 74.7(5)
C101 Ag2 Pt4 N10 -78.6(5)
C136 Ag2 Pt4 N10 99.8(4)
Pt3 Ag2 Pt4 N10 -18.7(3)
C131 Ag2 Pt4 C141 156.5(6)
C101 Ag2 Pt4 C141 3.2(6)
C136 Ag2 Pt4 C141 -178.4(5)
Pt3 Ag2 Pt4 C141 63.1(4)
C131 Ag2 Pt4 N11 -105.0(5)
C101 Ag2 Pt4 N11 101.6(4)
C136 Ag2 Pt4 N11 -80.0(4)
Pt3 Ag2 Pt4 N11 161.6(3)
C101 Ag2 Pt4 C131 -153.4(5)
C136 Ag2 Pt4 C131 25.1(5)
Pt3 Ag2 Pt4 C131 -93.4(4)
